data_1545246
loop_
_publ_author_name
'Gavrikov, Andrey V.'
'Koroteev, Pavel S.'
'Efimov, Nikolay N.'
'Dobrokhotova, Zhanna V.'
'Ilyukhin, Andrey B.'
'Kostopoulos, Andreas K.'
'Ariciu, Ana-Maria'
'Novotortsev, Vladimir M.'

_publ_section_title
;
 Novel mononuclear and 1D-polymeric derivatives of lanthanides and
 (\h(6)-benzoic acid)tricarbonylchromium: synthesis, structure and
 magnetism.
;
_journal_issue 10
_journal_name_full 'Dalton transactions (Cambridge, England : 2003)'
_journal_page_first 3369
_journal_page_last 3380
_journal_paper_doi 10.1039/c6dt04895a
_journal_volume 46
_journal_year 2017
_chemical_formula_moiety 'C20 H21 Cr Dy O10'
_chemical_formula_sum 'C20 H21 Cr Dy O10'
_chemical_formula_weight 635.87
_space_group_IT_number 15
_symmetry_cell_setting monoclinic
_symmetry_Int_Tables_number 15
_symmetry_space_group_name_Hall '-C 2yc'
_symmetry_space_group_name_H-M 'C 1 2/c 1'
_atom_sites_solution_hydrogens mixed
_audit_conform_dict_location ftp://ftp.iucr.org/pub/cif_core.dic
_audit_conform_dict_name cif_core.dic
_audit_conform_dict_version 2.4.3
_audit_creation_date 2016-02-02T19:15:17-00:00
_audit_creation_method 'WinGX routine CIF_UPDATE'
_audit_update_record
;
2017-01-31 deposited with the CCDC.
2017-02-13 downloaded from the CCDC.
;
_cell_angle_alpha 90
_cell_angle_beta 94.0750(10)
_cell_angle_gamma 90
_cell_formula_units_Z 8
_cell_length_a 23.2279(7)
_cell_length_b 10.5289(3)
_cell_length_c 18.9114(5)
_cell_measurement_reflns_used 5029
_cell_measurement_temperature 150(2)
_cell_measurement_theta_max 26.84
_cell_measurement_theta_min 2.16
_cell_volume 4613.4(2)
_computing_cell_refinement 'Bruker SAINT'
_computing_data_collection 'Bruker APEX2'
_computing_data_reduction 'Bruker SAINT'
_computing_molecular_graphics 'Bruker SHELXTL'
_computing_publication_material 'Bruker SHELXTL'
_computing_structure_refinement 'SHELXL-2014/7 (Sheldrick, 2014)'
_computing_structure_solution 'SHELXS-2014 (Sheldrick, 2008)'
_diffrn_ambient_temperature 150(2)
_diffrn_measured_fraction_theta_full 0.999
_diffrn_measured_fraction_theta_max 0.996
_diffrn_measurement_device_type 'Bruker APEX-II CCD'
_diffrn_measurement_method '\f and \w scans'
_diffrn_radiation_monochromator graphite
_diffrn_radiation_type MoK\a
_diffrn_radiation_wavelength 0.71073
_diffrn_reflns_av_R_equivalents 0.0724
_diffrn_reflns_av_unetI/netI 0.0637
_diffrn_reflns_Laue_measured_fraction_full 0.999
_diffrn_reflns_Laue_measured_fraction_max 0.996
_diffrn_reflns_limit_h_max 30
_diffrn_reflns_limit_h_min -30
_diffrn_reflns_limit_k_max 14
_diffrn_reflns_limit_k_min -14
_diffrn_reflns_limit_l_max 25
_diffrn_reflns_limit_l_min -24
_diffrn_reflns_number 27720
_diffrn_reflns_point_group_measured_fraction_full 0.999
_diffrn_reflns_point_group_measured_fraction_max 0.996
_diffrn_reflns_theta_full 25.242
_diffrn_reflns_theta_max 28.306
_diffrn_reflns_theta_min 2.355
_diffrn_standards_number 0
_exptl_absorpt_coefficient_mu 3.737
_exptl_absorpt_correction_T_max 0.7457
_exptl_absorpt_correction_T_min 0.5928
_exptl_absorpt_correction_type multi-scan
_exptl_absorpt_process_details 'SADABS (Sheldrick, 2003)'
_exptl_crystal_colour yellow
_exptl_crystal_density_diffrn 1.831
_exptl_crystal_description needle
_exptl_crystal_F_000 2488
_exptl_crystal_preparation ', Magnetic properties'
_exptl_crystal_size_max 0.15
_exptl_crystal_size_mid 0.03
_exptl_crystal_size_min 0.03
_refine_diff_density_max 0.896
_refine_diff_density_min -0.645
_refine_diff_density_rms 0.145
_refine_ls_extinction_method none
_refine_ls_goodness_of_fit_ref 0.926
_refine_ls_hydrogen_treatment constr
_refine_ls_matrix_type full
_refine_ls_number_parameters 289
_refine_ls_number_reflns 5701
_refine_ls_number_restraints 0
_refine_ls_restrained_S_all 0.926
_refine_ls_R_factor_all 0.0591
_refine_ls_R_factor_gt 0.0334
_refine_ls_shift/su_max 0.001
_refine_ls_shift/su_mean 0
_refine_ls_structure_factor_coef Fsqd
_refine_ls_weighting_details 'w=1/[\s^2^(Fo^2^)+(0.0300P)^2^] where P=(Fo^2^+2Fc^2^)/3'
_refine_ls_weighting_scheme calc
_refine_ls_wR_factor_gt 0.0602
_refine_ls_wR_factor_ref 0.0674
_reflns_Friedel_coverage 0
_reflns_number_gt 4197
_reflns_number_total 5701
_reflns_threshold_expression 'I > 2\s(I)'
_cod_data_source_file c6dt04895a2.cif
_cod_data_source_block 4b
_cod_depositor_comments 'Adding full bibliography for 1545244--1545251.cif.'
_cod_original_sg_symbol_H-M 'C 2/c'
_cod_database_code 1545246

loop_
_symmetry_equiv_pos_as_xyz
'x, y, z'
'-x, y, -z+1/2'
'x+1/2, y+1/2, z'
'-x+1/2, y+1/2, -z+1/2'
'-x, -y, -z'
'x, -y, z-1/2'
'-x+1/2, -y+1/2, -z'
'x+1/2, -y+1/2, z-1/2'

loop_
_atom_site_label
_atom_site_type_symbol
_atom_site_fract_x
_atom_site_fract_y
_atom_site_fract_z
_atom_site_U_iso_or_equiv
_atom_site_adp_type
_atom_site_occupancy
_atom_site_site_symmetry_order
_atom_site_calc_flag
_atom_site_refinement_flags_posn
_atom_site_refinement_flags_adp
Dy1 Dy 0.25188(2) 0.59174(2) 0.23488(2) 0.01291(6) Uani 1 1 d . .
Cr1 Cr 0.39427(3) 0.27799(6) 0.04399(3) 0.01849(15) Uani 1 1 d . .
O1 O 0.27389(12) 0.4441(2) 0.15322(14) 0.0183(6) Uani 1 1 d . .
O2 O 0.27256(12) 0.2425(2) 0.18910(14) 0.0192(6) Uani 1 1 d . .
O3 O 0.32547(12) 0.7224(3) 0.20060(15) 0.0219(6) Uani 1 1 d . .
O4 O 0.33718(12) 0.5251(3) 0.29562(14) 0.0200(6) Uani 1 1 d . .
O5 O 0.21150(12) 0.7103(3) 0.14181(15) 0.0232(7) Uani 1 1 d . .
O6 O 0.15681(12) 0.5256(3) 0.21679(15) 0.0225(7) Uani 1 1 d . .
O7 O 0.45109(15) 0.5340(3) 0.0571(2) 0.0445(9) Uani 1 1 d . .
O8 O 0.50184(14) 0.1749(4) -0.01394(19) 0.0475(10) Uani 1 1 d . .
O9 O 0.44375(16) 0.2155(4) 0.19058(19) 0.0540(11) Uani 1 1 d . .
O10 O 0.23259(12) 0.4417(2) 0.32396(14) 0.0193(6) Uani 1 1 d . .
H1 H 0.2617 0.3841 0.3345 0.023 Uiso 1 1 d R U
H2 H 0.209 0.3815 0.3052 0.023 Uiso 1 1 d R U
C1 C 0.28270(16) 0.3273(4) 0.1446(2) 0.0141(8) Uani 1 1 d . .
C2 C 0.30534(16) 0.2862(4) 0.0756(2) 0.0163(8) Uani 1 1 d . .
C3 C 0.31150(17) 0.3762(4) 0.0219(2) 0.0177(9) Uani 1 1 d . .
H3A H 0.3022 0.4627 0.0295 0.021 Uiso 1 1 calc R U
C4 C 0.33162(18) 0.3375(4) -0.0434(2) 0.0244(10) Uani 1 1 d . .
H4A H 0.3352 0.3975 -0.0804 0.029 Uiso 1 1 calc R U
C5 C 0.34624(18) 0.2108(5) -0.0534(2) 0.0293(11) Uani 1 1 d . .
H5A H 0.3608 0.1853 -0.0969 0.035 Uiso 1 1 calc R U
C6 C 0.33984(18) 0.1206(4) -0.0001(2) 0.0254(10) Uani 1 1 d . .
H6A H 0.3492 0.0341 -0.0079 0.03 Uiso 1 1 calc R U
C7 C 0.31971(17) 0.1577(4) 0.0640(2) 0.0206(9) Uani 1 1 d . .
H7A H 0.3156 0.0967 0.1003 0.025 Uiso 1 1 calc R U
C8 C 0.4093(2) 0.8025(4) 0.1522(3) 0.0314(11) Uani 1 1 d . .
H8A H 0.4128 0.8834 0.1756 0.038 Uiso 1 1 d R U
H8B H 0.4467 0.7707 0.1427 0.038 Uiso 1 1 d R U
H8C H 0.3861 0.8103 0.1083 0.038 Uiso 1 1 d R U
C9 C 0.37998(18) 0.7092(4) 0.1980(2) 0.0221(9) Uani 1 1 d . .
C10 C 0.41203(18) 0.6163(4) 0.2348(2) 0.0276(11) Uani 1 1 d . .
H10A H 0.4517 0.609 0.2261 0.033 Uiso 1 1 calc R U
C11 C 0.39041(18) 0.5333(4) 0.2834(2) 0.0221(9) Uani 1 1 d . .
C12 C 0.4309(2) 0.4464(5) 0.3255(3) 0.0403(13) Uani 1 1 d . .
H12A H 0.4159 0.3614 0.3232 0.048 Uiso 1 1 d R U
H12B H 0.434 0.4744 0.3739 0.048 Uiso 1 1 d R U
H12C H 0.4685 0.4473 0.3074 0.048 Uiso 1 1 d R U
C13 C 0.1629(2) 0.7907(5) 0.0380(2) 0.0388(13) Uani 1 1 d . .
H13A H 0.1241 0.7923 0.0168 0.047 Uiso 1 1 d R U
H13B H 0.1736 0.8748 0.0534 0.047 Uiso 1 1 d R U
H13C H 0.1883 0.7643 0.0029 0.047 Uiso 1 1 d R U
C14 C 0.1654(2) 0.7049(4) 0.1012(2) 0.0231(10) Uani 1 1 d . .
C15 C 0.11842(19) 0.6269(4) 0.1126(2) 0.0237(10) Uani 1 1 d . .
H15A H 0.0862 0.6293 0.0788 0.028 Uiso 1 1 calc R U
C16 C 0.11585(18) 0.5455(4) 0.1705(2) 0.0220(10) Uani 1 1 d . .
C17 C 0.06000(18) 0.4752(5) 0.1795(3) 0.0321(11) Uani 1 1 d . .
H17A H 0.0678 0.3864 0.1868 0.039 Uiso 1 1 d R U
H17B H 0.0347 0.4861 0.1376 0.039 Uiso 1 1 d R U
H17C H 0.0417 0.5085 0.2195 0.039 Uiso 1 1 d R U
C18 C 0.4291(2) 0.4352(4) 0.0519(2) 0.0281(11) Uani 1 1 d . .
C19 C 0.4605(2) 0.2157(5) 0.0079(2) 0.0297(11) Uani 1 1 d . .
C20 C 0.4252(2) 0.2389(5) 0.1345(2) 0.0300(11) Uani 1 1 d . .

loop_
_atom_site_aniso_label
_atom_site_aniso_U_11
_atom_site_aniso_U_22
_atom_site_aniso_U_33
_atom_site_aniso_U_23
_atom_site_aniso_U_13
_atom_site_aniso_U_12
Dy1 0.01331(9) 0.01128(9) 0.01438(9) -0.00161(8) 0.00279(6) 0.00016(9)
Cr1 0.0164(3) 0.0228(4) 0.0166(4) -0.0005(3) 0.0036(3) -0.0004(3)
O1 0.0258(16) 0.0129(14) 0.0167(15) 0.0003(11) 0.0054(12) 0.0020(12)
O2 0.0251(16) 0.0168(15) 0.0162(15) 0.0034(12) 0.0050(12) -0.0024(12)
O3 0.0178(15) 0.0178(14) 0.0307(17) 0.0028(13) 0.0047(13) -0.0010(13)
O4 0.0157(15) 0.0251(16) 0.0191(16) 0.0005(12) 0.0004(12) 0.0000(13)
O5 0.0264(17) 0.0207(15) 0.0213(16) 0.0028(12) -0.0068(13) -0.0027(13)
O6 0.0164(15) 0.0256(16) 0.0251(17) 0.0006(13) -0.0011(13) 0.0000(13)
O7 0.039(2) 0.033(2) 0.059(3) 0.0020(18) -0.0062(18) -0.0135(18)
O8 0.026(2) 0.072(3) 0.046(2) -0.009(2) 0.0089(17) 0.0143(19)
O9 0.053(3) 0.079(3) 0.029(2) 0.019(2) -0.0074(18) -0.006(2)
O10 0.0227(16) 0.0111(14) 0.0242(16) -0.0008(11) 0.0017(12) -0.0001(11)
C1 0.013(2) 0.016(2) 0.014(2) 0.0001(16) -0.0003(16) -0.0043(16)
C2 0.014(2) 0.019(2) 0.016(2) -0.0065(17) 0.0028(16) -0.0043(17)
C3 0.015(2) 0.022(2) 0.016(2) 0.0016(16) 0.0030(16) -0.0027(17)
C4 0.017(2) 0.044(3) 0.013(2) 0.0022(19) 0.0025(18) -0.001(2)
C5 0.021(2) 0.050(3) 0.018(2) -0.018(2) 0.0072(19) -0.001(2)
C6 0.022(2) 0.025(3) 0.029(3) -0.0125(19) 0.0075(19) -0.0033(19)
C7 0.019(2) 0.020(2) 0.024(2) -0.0037(17) 0.0082(19) -0.0027(18)
C8 0.025(3) 0.034(3) 0.036(3) -0.001(2) 0.008(2) -0.013(2)
C9 0.022(2) 0.024(2) 0.021(2) -0.0051(18) 0.0049(18) -0.0080(19)
C10 0.014(2) 0.033(3) 0.036(3) 0.007(2) 0.0032(19) -0.0002(19)
C11 0.015(2) 0.024(2) 0.027(2) -0.0045(19) 0.0004(18) 0.0017(18)
C12 0.021(3) 0.052(3) 0.048(3) 0.016(3) 0.001(2) 0.008(2)
C13 0.053(3) 0.035(3) 0.026(3) 0.010(2) -0.012(2) -0.004(3)
C14 0.034(3) 0.014(2) 0.021(2) -0.0027(17) -0.0006(19) 0.0040(19)
C15 0.023(2) 0.025(2) 0.022(2) -0.0034(18) -0.0051(18) 0.0051(19)
C16 0.017(2) 0.024(2) 0.026(2) -0.0103(19) 0.0031(18) 0.0007(18)
C17 0.015(2) 0.042(3) 0.039(3) -0.009(2) 0.002(2) -0.004(2)
C18 0.025(2) 0.031(3) 0.028(3) 0.002(2) -0.002(2) 0.002(2)
C19 0.028(3) 0.040(3) 0.022(2) -0.002(2) 0.001(2) 0.004(2)
C20 0.026(3) 0.037(3) 0.026(3) 0.004(2) 0.000(2) 0.000(2)

loop_
_atom_type_symbol
_atom_type_description
_atom_type_scat_dispersion_real
_atom_type_scat_dispersion_imag
_atom_type_scat_source
C C 0.0033 0.0016 'International Tables Vol C Tables 4.2.6.8 and 6.1.1.4'
H H 0 0 'International Tables Vol C Tables 4.2.6.8 and 6.1.1.4'
O O 0.0106 0.006 'International Tables Vol C Tables 4.2.6.8 and 6.1.1.4'
Cr Cr 0.3209 0.6236 'International Tables Vol C Tables 4.2.6.8 and 6.1.1.4'
Dy Dy -0.1892 4.4098 'International Tables Vol C Tables 4.2.6.8 and 6.1.1.4'

loop_
_geom_angle_atom_site_label_1
_geom_angle_atom_site_label_2
_geom_angle_atom_site_label_3
_geom_angle
_geom_angle_site_symmetry_1
_geom_angle_site_symmetry_3
O2 Dy1 O1 177.02(10) 4 .
O2 Dy1 O5 89.90(10) 4 .
O1 Dy1 O5 87.17(10) . .
O2 Dy1 O6 91.45(10) 4 .
O1 Dy1 O6 87.26(10) . .
O5 Dy1 O6 73.61(10) . .
O2 Dy1 O3 89.11(10) 4 .
O1 Dy1 O3 90.58(10) . .
O5 Dy1 O3 74.53(10) . .
O6 Dy1 O3 148.14(10) . .
O2 Dy1 O4 98.20(10) 4 .
O1 Dy1 O4 84.52(10) . .
O5 Dy1 O4 145.82(10) . .
O6 Dy1 O4 138.70(10) . .
O3 Dy1 O4 72.47(10) . .
O2 Dy1 O10 86.96(9) 4 .
O1 Dy1 O10 95.15(9) . .
O5 Dy1 O10 144.64(10) . .
O6 Dy1 O10 71.28(10) . .
O3 Dy1 O10 140.52(10) . .
O4 Dy1 O10 69.28(9) . .
C18 Cr1 C19 88.6(2) . .
C18 Cr1 C20 89.1(2) . .
C19 Cr1 C20 89.0(2) . .
C18 Cr1 C2 111.04(18) . .
C19 Cr1 C2 160.11(18) . .
C20 Cr1 C2 93.89(18) . .
C18 Cr1 C3 88.08(17) . .
C19 Cr1 C3 146.90(18) . .
C20 Cr1 C3 123.82(18) . .
C2 Cr1 C3 37.30(14) . .
C18 Cr1 C7 148.10(18) . .
C19 Cr1 C7 123.09(18) . .
C20 Cr1 C7 88.36(18) . .
C2 Cr1 C7 37.56(14) . .
C3 Cr1 C7 67.33(15) . .
C18 Cr1 C5 123.4(2) . .
C19 Cr1 C5 87.89(18) . .
C20 Cr1 C5 147.2(2) . .
C2 Cr1 C5 79.02(15) . .
C3 Cr1 C5 66.88(16) . .
C7 Cr1 C5 66.47(16) . .
C18 Cr1 C6 159.94(19) . .
C19 Cr1 C6 93.64(19) . .
C20 Cr1 C6 110.82(19) . .
C2 Cr1 C6 66.94(15) . .
C3 Cr1 C6 79.15(16) . .
C7 Cr1 C6 36.67(15) . .
C5 Cr1 C6 36.99(17) . .
C18 Cr1 C4 93.92(18) . .
C19 Cr1 C4 110.21(18) . .
C20 Cr1 C4 160.55(18) . .
C2 Cr1 C4 67.08(15) . .
C3 Cr1 C4 37.33(15) . .
C7 Cr1 C4 78.92(16) . .
C5 Cr1 C4 36.77(16) . .
C6 Cr1 C4 66.58(17) . .
C1 O1 Dy1 143.3(3) . .
C1 O2 Dy1 176.0(3) . 4_545
C9 O3 Dy1 134.2(3) . .
C11 O4 Dy1 133.8(3) . .
C14 O5 Dy1 135.7(3) . .
C16 O6 Dy1 135.6(3) . .
Dy1 O10 H1 114.8 . .
Dy1 O10 H2 109.3 . .
H1 O10 H2 92.3 . .
O1 C1 O2 124.4(4) . .
O1 C1 C2 117.6(3) . .
O2 C1 C2 117.9(3) . .
C3 C2 C7 119.7(4) . .
C3 C2 C1 119.6(4) . .
C7 C2 C1 120.7(4) . .
C3 C2 Cr1 71.5(2) . .
C7 C2 Cr1 71.5(2) . .
C1 C2 Cr1 129.9(3) . .
C2 C3 C4 119.7(4) . .
C2 C3 Cr1 71.2(2) . .
C4 C3 Cr1 72.0(2) . .
C2 C3 H3A 120.1 . .
C4 C3 H3A 120.1 . .
Cr1 C3 H3A 129 . .
C5 C4 C3 119.6(4) . .
C5 C4 Cr1 71.1(3) . .
C3 C4 Cr1 70.7(2) . .
C5 C4 H4A 120.2 . .
C3 C4 H4A 120.2 . .
Cr1 C4 H4A 130.6 . .
C4 C5 C6 120.9(4) . .
C4 C5 Cr1 72.1(3) . .
C6 C5 Cr1 71.9(3) . .
C4 C5 H5A 119.5 . .
C6 C5 H5A 119.5 . .
Cr1 C5 H5A 128.7 . .
C7 C6 C5 119.8(4) . .
C7 C6 Cr1 71.2(2) . .
C5 C6 Cr1 71.1(3) . .
C7 C6 H6A 120.1 . .
C5 C6 H6A 120.1 . .
Cr1 C6 H6A 130.2 . .
C6 C7 C2 120.2(4) . .
C6 C7 Cr1 72.1(2) . .
C2 C7 Cr1 70.9(2) . .
C6 C7 H7A 119.9 . .
C2 C7 H7A 119.9 . .
Cr1 C7 H7A 129.4 . .
C9 C8 H8A 110 . .
C9 C8 H8B 109.5 . .
H8A C8 H8B 110.3 . .
C9 C8 H8C 107.8 . .
H8A C8 H8C 110.3 . .
H8B C8 H8C 109 . .
O3 C9 C10 123.8(4) . .
O3 C9 C8 116.1(4) . .
C10 C9 C8 120.1(4) . .
C9 C10 C11 124.8(4) . .
C9 C10 H10A 117.6 . .
C11 C10 H10A 117.6 . .
O4 C11 C10 124.2(4) . .
O4 C11 C12 116.2(4) . .
C10 C11 C12 119.5(4) . .
C11 C12 H12A 109.4 . .
C11 C12 H12B 108.7 . .
H12A C12 H12B 109.3 . .
C11 C12 H12C 111 . .
H12A C12 H12C 109.3 . .
H12B C12 H12C 109.1 . .
C14 C13 H13A 109 . .
C14 C13 H13B 108.6 . .
H13A C13 H13B 108.9 . .
C14 C13 H13C 112.8 . .
H13A C13 H13C 108.9 . .
H13B C13 H13C 108.7 . .
O5 C14 C15 124.5(4) . .
O5 C14 C13 116.0(4) . .
C15 C14 C13 119.5(4) . .
C14 C15 C16 124.1(4) . .
C14 C15 H15A 117.9 . .
C16 C15 H15A 117.9 . .
O6 C16 C15 125.0(4) . .
O6 C16 C17 116.7(4) . .
C15 C16 C17 118.3(4) . .
C16 C17 H17A 109.8 . .
C16 C17 H17B 109.1 . .
H17A C17 H17B 109.5 . .
C16 C17 H17C 109.9 . .
H17A C17 H17C 109.5 . .
H17B C17 H17C 109.1 . .
O7 C18 Cr1 179.9(5) . .
O8 C19 Cr1 178.8(5) . .
O9 C20 Cr1 179.2(5) . .

loop_
_geom_bond_atom_site_label_1
_geom_bond_atom_site_label_2
_geom_bond_distance
_geom_bond_site_symmetry_2
Dy1 O2 2.242(3) 4
Dy1 O1 2.275(3) .
Dy1 O5 2.302(3) .
Dy1 O6 2.318(3) .
Dy1 O3 2.322(3) .
Dy1 O4 2.327(3) .
Dy1 O10 2.375(3) .
Cr1 C18 1.844(5) .
Cr1 C19 1.847(5) .
Cr1 C20 1.855(5) .
Cr1 C2 2.193(4) .
Cr1 C3 2.197(4) .
Cr1 C7 2.200(4) .
Cr1 C5 2.200(4) .
Cr1 C6 2.212(4) .
Cr1 C4 2.214(4) .
O1 C1 1.258(4) .
O2 C1 1.260(4) .
O2 Dy1 2.242(3) 4_545
O3 C9 1.278(5) .
O4 C11 1.277(5) .
O5 C14 1.274(5) .
O6 C16 1.263(5) .
O7 C18 1.160(5) .
O8 C19 1.155(5) .
O9 C20 1.142(5) .
O10 H1 0.9197 .
O10 H2 0.8951 .
C1 C2 1.505(5) .
C2 C3 1.404(5) .
C2 C7 1.414(5) .
C3 C4 1.412(6) .
C3 H3A 0.95 .
C4 C5 1.393(6) .
C4 H4A 0.95 .
C5 C6 1.400(6) .
C5 H5A 0.95 .
C6 C7 1.388(6) .
C6 H6A 0.95 .
C7 H7A 0.95 .
C8 C9 1.504(6) .
C8 H8A 0.9601 .
C8 H8B 0.9601 .
C8 H8C 0.96 .
C9 C10 1.386(6) .
C10 C11 1.388(6) .
C10 H10A 0.95 .
C11 C12 1.499(6) .
C12 H12A 0.9599 .
C12 H12B 0.96 .
C12 H12C 0.9602 .
C13 C14 1.496(6) .
C13 H13A 0.96 .
C13 H13B 0.96 .
C13 H13C 0.96 .
C14 C15 1.394(6) .
C15 C16 1.396(6) .
C15 H15A 0.95 .
C16 C17 1.514(6) .
C17 H17A 0.9601 .
C17 H17B 0.9599 .
C17 H17C 0.9599 .

loop_
_geom_hbond_atom_site_label_D
_geom_hbond_atom_site_label_H
_geom_hbond_atom_site_label_A
_geom_hbond_distance_DH
_geom_hbond_distance_HA
_geom_hbond_distance_DA
_geom_hbond_angle_DHA
_geom_hbond_site_symmetry_A
O10 H1 O5 0.92 1.97 2.815(4) 151.1 4_545
O10 H2 O3 0.9 1.86 2.697(4) 155.8 4_545
C15 H15A O8 0.95 2.58 3.520(6) 170.7 3_455
